data_2002839
loop_
_publ_author_name
'Mueller-Buschbaum, Hk'
'Meyer, S'

_publ_section_title
;
Synthese und Kristallstruktur eines Barium-Zink-Vanadylphosphats Ba Zn
(V O) (P O4)2 mit ((V O) (P O4))-Schichten
;
_journal_name_full
;
Zeitschrift fuer Naturforschung, Teil B. Anorganische Chemie,
Organische Chemie (42,1987-)
;
_journal_page_first 367
_journal_page_last 371
_journal_volume 52
_journal_year 1997
_chemical_formula_structural 'Ba Zn (V O) (P O4)2'
_chemical_formula_sum 'Ba O9 P2 V Zn'
_chemical_name_systematic
;
Barium zinc oxovanadium(IV) bis(phosphate(V))
;
_space_group_IT_number 61
_symmetry_cell_setting orthorhombic
_symmetry_Int_Tables_number 61
_symmetry_space_group_name_Hall '-P 2ac 2ab'
_symmetry_space_group_name_H-M 'P b c a'
_cell_angle_alpha 90
_cell_angle_beta 90
_cell_angle_gamma 90
_cell_formula_units_Z 8
_cell_length_a 8.8137(10)
_cell_length_b 9.039(1)
_cell_length_c 18.53809(100)
_cell_volume 1476.9
_refine_ls_R_factor_all 0.0683
_cod_database_code 2002839

loop_
_symmetry_equiv_pos_as_xyz
x,y,z
1/2+x,1/2-y,-z
-x,1/2+y,1/2-z
1/2-x,-y,1/2+z
-x,-y,-z
1/2-x,1/2+y,z
x,1/2-y,1/2+z
1/2+x,y,1/2-z

loop_
_atom_site_aniso_label
_atom_site_aniso_U_11
_atom_site_aniso_U_12
_atom_site_aniso_U_13
_atom_site_aniso_U_22
_atom_site_aniso_U_23
_atom_site_aniso_U_33
Ba1 0.01403(12) -0.00203(12) 0.00102(10) 0.01195(11) -0.00100(12) 0.00729(10)
Zn1 0.0115(2) -0.0007(2) 0.0010(2) 0.0101(2) -0.0015(2) 0.0091(2)
V1 0.0040(3) 0.0001(3) 0.0001(3) 0.0024(3) 0.0001(3) 0.0073(3)
P1 0.0060(4) 0.0003(4) .0000(4) 0.0044(4) -0.0001(4) 0.0063(4)
P2 0.0081(5) -0.0006(4) -0.0007(4) 0.0050(4) .0000(4) 0.0073(5)
O1 0.013(2) 0.0033(13) 0.0026(14) 0.010(2) 0.0015(14) 0.013(2)
O2 0.0121(15) -0.0065(13) 0.0023(13) 0.0082(14) 0.0007(12) 0.0085(14)
O3 0.015(2) 0.0035(15) -0.0054(14) 0.010(2) -0.0005(15) 0.018(2)
O4 0.016(2) -0.0001(14) -0.0029(13) 0.012(2) 0.0012(14) 0.011(2)
O5 0.013(2) -0.0014(13) 0.0002(13) 0.0064(14) -0.0004(13) 0.0111(15)
O6 0.0106(14) -0.0029(14) 0.0024(11) 0.0093(13) 0.0003(14) 0.0071(12)
O7 0.020(2) -0.007(2) 0.0039(14) 0.019(2) -0.003(2) 0.012(2)
O8 0.0076(12) 0.0025(14) 0.0011(12) 0.0097(14) -0.0016(14) 0.0118(13)
O9 0.015(2) -0.0054(14) -0.0019(13) 0.0098(14) -0.0030(12) 0.0086(14)

loop_
_atom_site_label
_atom_site_type_symbol
_atom_site_symmetry_multiplicity
_atom_site_Wyckoff_symbol
_atom_site_fract_x
_atom_site_fract_y
_atom_site_fract_z
_atom_site_occupancy
_atom_site_attached_hydrogens
_atom_site_calc_flag
Ba1 Ba2+ 8 c 0.16019(3) 0.00122(4) 0.409840(15) 1. 0 d
Zn1 Zn2+ 8 c 0.18588(7) 0.90800(7) 0.08490(3) 1. 0 d
V1 V4+ 8 c 0.0001(1) 0.15824(9) 0.21347(4) 1. 0 d
P1 P5+ 8 c 0.25163(15) 0.40586(13) 0.23802(6) 1. 0 d
P2 P5+ 8 c 0.45078(15) 0.79480(14) 0.52741(7) 1. 0 d
O1 O2- 8 c 0.0640(4) 0.6720(4) 0.4117(2) 1. 0 d
O2 O2- 8 c 0.1489(4) 0.8184(4) 0.2904(2) 1. 0 d
O3 O2- 8 c 0.3227(5) 0.9087(4) 0.5263(2) 1. 0 d
O4 O2- 8 c 0.0301(4) 0.1531(4) 0.2979(2) 1. 0 d
O5 O2- 8 c 0.3829(4) 0.6367(4) 0.5396(2) 1. 0 d
O6 O2- 8 c 0.3514(4) 0.4955(4) 0.1836(2) 1. 0 d
O7 O2- 8 c 0.5242(5) 0.7854(5) 0.4521(2) 1. 0 d
O8 O2- 8 c 0.1624(4) 0.5080(4) 0.2883(2) 1. 0 d
O9 O2- 8 c 0.1564(4) 0.3089(4) 0.1881(2) 1. 0 d

loop_
_atom_type_symbol
_atom_type_oxidation_number
Ba2+ 2.000
Zn2+ 2.000
V4+ 4.000
P5+ 5.000
O2- -2.000
